data_7011973
loop_
_publ_author_name
'Chiari, Brunetto'
'Cinti, Antonio'
'Crispu, Ornella'
'Demartin, Francesco'
'Pasini, Alessandro'
'Piovesana, Olivo'

_publ_section_title
;
 New pentanuclear mixed valence Co(ii)???Co(iii) complexes of
 ???short??? salen homologuesElectronic supplementary information (ESI)
 available: Table S1 (selected interatomic distances and angles for
 H2salNO2ben, [Co5(??3-OH)2(salNO2ben)4]I??CH3CO and
 [Co5(??3-OH)2(salClben)4]I??2DMF??CH2Cl2) and the expression for the
 magnetic susceptibility. See
 http://www.rsc.org/suppdata/dt/b2/b206221f/
;
_journal_issue 24
_journal_name_full 'Journal of the Chemical Society, Dalton Transactions'
_journal_page_first 4672
_journal_paper_doi 10.1039/b206221f
_journal_year 2002
_chemical_formula_sum 'C91 H78 Cl6 Co5 I N10 O12'
_chemical_formula_weight 2137.88
_space_group_crystal_system monoclinic
_space_group_IT_number 14
_space_group_name_Hall '-P 2yn'
_space_group_name_H-M_alt 'P 1 21/n 1'
_atom_sites_solution_hydrogens geom
_atom_sites_solution_primary direct
_atom_sites_solution_secondary difmap
_audit_creation_method SHELXL-97
_cell_angle_alpha 90.00
_cell_angle_beta 101.640(10)
_cell_angle_gamma 90.00
_cell_formula_units_Z 4
_cell_length_a 15.495(2)
_cell_length_b 25.344(4)
_cell_length_c 23.663(3)
_cell_measurement_reflns_used 1024
_cell_measurement_temperature 293(2)
_cell_measurement_theta_max 27.0
_cell_measurement_theta_min 3.0
_cell_volume 9101(2)
_computing_structure_refinement 'SHELXL-97 (Sheldrick, 1997)'
_diffrn_ambient_temperature 293(2)
_diffrn_measured_fraction_theta_full 0.918
_diffrn_measured_fraction_theta_max 0.918
_diffrn_measurement_device_type 'SMART CCD DIFFRACTOMETER'
_diffrn_radiation_monochromator graphite
_diffrn_radiation_source 'fine-focus sealed tube'
_diffrn_radiation_type MoK\a
_diffrn_radiation_wavelength 0.71073
_diffrn_reflns_av_R_equivalents 0.0000
_diffrn_reflns_av_sigmaI/netI 0.2259
_diffrn_reflns_limit_h_max 21
_diffrn_reflns_limit_h_min 0
_diffrn_reflns_limit_k_max 34
_diffrn_reflns_limit_k_min 0
_diffrn_reflns_limit_l_max 31
_diffrn_reflns_limit_l_min -31
_diffrn_reflns_number 23202
_diffrn_reflns_theta_full 29.46
_diffrn_reflns_theta_max 29.46
_diffrn_reflns_theta_min 1.19
_exptl_absorpt_coefficient_mu 1.474
_exptl_absorpt_correction_T_max 1.00
_exptl_absorpt_correction_T_min 0.69
_exptl_absorpt_correction_type SADABS
_exptl_crystal_colour brown
_exptl_crystal_density_diffrn 1.560
_exptl_crystal_density_method 'not measured'
_exptl_crystal_description prism
_exptl_crystal_F_000 4320
_exptl_crystal_size_max 0.25
_exptl_crystal_size_mid 0.15
_exptl_crystal_size_min 0.12
_refine_diff_density_max 1.091
_refine_diff_density_min -0.764
_refine_diff_density_rms 0.072
_refine_ls_extinction_method none
_refine_ls_goodness_of_fit_ref 0.973
_refine_ls_hydrogen_treatment mixed
_refine_ls_matrix_type full
_refine_ls_number_parameters 1191
_refine_ls_number_reflns 23202
_refine_ls_number_restraints 0
_refine_ls_restrained_S_all 0.973
_refine_ls_R_factor_all 0.1062
_refine_ls_R_factor_gt 0.0491
_refine_ls_shift/su_max 0.426
_refine_ls_shift/su_mean 0.031
_refine_ls_structure_factor_coef Fsqd
_refine_ls_weighting_details 'calc w=1/[\s^2^(Fo^2^)+(0.0660P)^2^+0.0000P] where P=(Fo^2^+2Fc^2^)/3'
_refine_ls_weighting_scheme calc
_refine_ls_wR_factor_gt 0.1208
_refine_ls_wR_factor_ref 0.1337
_reflns_number_gt 13363
_reflns_number_total 23202
_reflns_threshold_expression >2sigma(I)
_cod_data_source_file b206221f.txt
_cod_data_source_block '[Co5(OH)2(salClben)4]I.2dmf.CH2Cl2'
_cod_depositor_comments
;
 Updating space group information.

 Antanas Vaitkus,
 2018-08-09
;
_cod_original_sg_symbol_H-M P21/n
_cod_database_code 7011973

loop_
_space_group_symop_id
_space_group_symop_operation_xyz
1 'x, y, z'
2 'x+1/2, -y+1/2, z+1/2'
3 '-x, -y, -z'
4 '-x-1/2, y-1/2, -z-1/2'

loop_
_atom_site_label
_atom_site_type_symbol
_atom_site_fract_x
_atom_site_fract_y
_atom_site_fract_z
_atom_site_U_iso_or_equiv
_atom_site_adp_type
_atom_site_occupancy
_atom_site_symmetry_multiplicity
_atom_site_calc_flag
_atom_site_refinement_flags
_atom_site_disorder_assembly
_atom_site_disorder_group
I1 I 0.83806(3) 0.538306(12) 0.755353(19) 0.09422(14) Uani 1 1 d . . .
Co1 Co 0.96845(3) 0.260455(16) 0.627407(18) 0.02894(10) Uani 1 1 d . . .
Co2 Co 1.13635(3) 0.231386(19) 0.52042(2) 0.04260(12) Uani 1 1 d . . .
Co3 Co 0.76334(3) 0.232012(17) 0.597987(19) 0.03642(11) Uani 1 1 d . . .
Co4 Co 0.83224(3) 0.277200(16) 0.711501(19) 0.03209(11) Uani 1 1 d . . .
Co5 Co 1.01518(3) 0.309483(18) 0.75352(2) 0.03705(11) Uani 1 1 d . . .
ClD Cl 0.86708(10) -0.03226(5) 0.44326(7) 0.0994(5) Uani 1 1 d . . .
ClB Cl 0.88457(9) 0.24098(6) 1.01392(5) 0.0862(4) Uani 1 1 d . . .
ClA Cl 1.34342(9) 0.50427(5) 0.58581(9) 0.1123(6) Uani 1 1 d . . .
ClC Cl 0.40805(10) 0.36480(7) 0.72119(7) 0.1181(6) Uani 1 1 d . . .
Cl1S Cl 0.6272(3) 0.38276(16) 0.86191(18) 0.1288(12) Uani 1 1 d P . .
Cl2S Cl 0.7694(3) 0.45371(14) 0.9047(2) 0.1326(13) Uani 1 1 d P . .
O1B O 0.74053(14) 0.29717(8) 0.64030(9) 0.0385(5) Uani 1 1 d . . .
O1A O 1.20348(18) 0.16839(11) 0.53027(12) 0.0596(7) Uani 1 1 d . . .
O1 O 0.93762(14) 0.31447(9) 0.67543(10) 0.0330(5) Uani 1 1 d . . .
O1D O 1.05340(14) 0.24687(8) 0.69548(9) 0.0344(5) Uani 1 1 d . . .
O1S O 0.9376(3) 0.41399(13) 0.64328(16) 0.1003(13) Uani 1 1 d . . .
O1C O 0.72570(18) 0.20011(11) 0.52430(11) 0.0564(7) Uani 1 1 d . . .
O2 O 0.87759(13) 0.22190(8) 0.65327(9) 0.0318(5) Uani 1 1 d . . .
H2 H 0.8919 0.1861 0.6677 0.064(9) Uiso 1 1 calc R . .
O6S O 0.9003(2) 0.11966(12) 0.68318(16) 0.0816(10) Uani 1 1 d . . .
O25C O 0.93310(14) 0.25733(9) 0.77744(9) 0.0375(5) Uani 1 1 d . . .
O25B O 1.13222(16) 0.33478(12) 0.77799(14) 0.0672(8) Uani 1 1 d . . .
O25D O 1.14610(17) 0.28118(11) 0.46169(12) 0.0567(7) Uani 1 1 d . . .
O25A O 0.87121(13) 0.27745(8) 0.56704(9) 0.0339(5) Uani 1 1 d . . .
N3S N 0.8960(4) 0.48985(19) 0.5995(2) 0.1103(18) Uani 1 1 d . . .
N8S N 0.9563(4) 0.0469(2) 0.7324(3) 0.121(2) Uani 1 1 d . . .
N9A N 1.18099(17) 0.25859(11) 0.60020(12) 0.0375(6) Uani 1 1 d . . .
N9D N 0.99725(16) 0.19711(10) 0.58871(11) 0.0310(6) Uani 1 1 d . . .
N9B N 0.81170(17) 0.35149(11) 0.74755(12) 0.0364(6) Uani 1 1 d . . .
N9C N 0.68461(17) 0.18632(11) 0.63781(12) 0.0394(7) Uani 1 1 d . . .
N17B N 0.96171(18) 0.37258(11) 0.78728(12) 0.0376(6) Uani 1 1 d . . .
N17D N 1.00653(18) 0.22075(11) 0.49379(11) 0.0369(6) Uani 1 1 d . . .
N17C N 0.75993(17) 0.21178(10) 0.73254(11) 0.0348(6) Uani 1 1 d . . .
N17A N 1.04950(16) 0.30750(10) 0.59751(11) 0.0325(6) Uani 1 1 d . . .
C1S C 0.6921(8) 0.3986(4) 0.9212(4) 0.202(5) Uani 1 1 d . . .
C2S C 0.8785(5) 0.4412(2) 0.6149(3) 0.0939(18) Uani 1 1 d . . .
C2D C 1.1002(2) 0.20349(12) 0.71016(14) 0.0332(7) Uani 1 1 d . . .
C2A C 1.2722(2) 0.15889(15) 0.57271(18) 0.0511(10) Uani 1 1 d . . .
C2C C 0.6878(2) 0.15317(17) 0.51525(17) 0.0540(10) Uani 1 1 d . . .
C2B C 0.6888(2) 0.33913(14) 0.62854(15) 0.0414(8) Uani 1 1 d . . .
C3D C 1.1546(2) 0.20100(15) 0.76516(15) 0.0458(9) Uani 1 1 d . . .
H3D H 1.1572 0.2295 0.7901 0.053(11) Uiso 1 1 calc R . .
C3C C 0.6841(3) 0.1294(2) 0.4610(2) 0.0698(13) Uani 1 1 d . . .
H3C H 0.7056 0.1477 0.4326 0.084(17) Uiso 1 1 calc R . .
C3A C 1.3260(3) 0.11475(17) 0.5684(2) 0.0672(12) Uani 1 1 d . . .
H3A H 1.3135 0.0936 0.5357 0.088(16) Uiso 1 1 calc R . .
C3B C 0.6263(3) 0.34162(18) 0.57670(17) 0.0610(11) Uani 1 1 d . . .
H3B H 0.6211 0.3134 0.5511 0.073(14) Uiso 1 1 calc R . .
C4A C 1.3959(3) 0.1025(2) 0.6113(3) 0.0768(14) Uani 1 1 d . . .
H4A H 1.4300 0.0731 0.6070 0.088(15) Uiso 1 1 calc R . .
C4C C 0.6496(3) 0.0798(2) 0.4490(2) 0.0815(16) Uani 1 1 d . . .
H4C H 0.6483 0.0651 0.4128 0.17(3) Uiso 1 1 calc R . .
C4B C 0.5727(4) 0.3846(2) 0.5630(2) 0.0961(19) Uani 1 1 d . . .
H4B H 0.5317 0.3854 0.5285 0.12(2) Uiso 1 1 calc R . .
C4S C 0.9868(6) 0.5131(3) 0.6216(5) 0.166(4) Uani 1 1 d . . .
C4D C 1.2044(3) 0.15641(17) 0.78253(17) 0.0589(11) Uani 1 1 d . . .
H4D H 1.2403 0.1553 0.8191 0.061(12) Uiso 1 1 calc R . .
C5B C 0.5796(4) 0.4277(2) 0.6011(3) 0.116(2) Uani 1 1 d . . .
H5B H 0.5435 0.4570 0.5919 0.109(18) Uiso 1 1 calc R . .
C5C C 0.6166(4) 0.0515(2) 0.4896(3) 0.0914(18) Uani 1 1 d . . .
H5C H 0.5941 0.0178 0.4812 0.095(17) Uiso 1 1 calc R . .
C5A C 1.4176(3) 0.13222(18) 0.6609(2) 0.0687(13) Uani 1 1 d . . .
H5A H 1.4655 0.1232 0.6898 0.093(17) Uiso 1 1 calc R . .
C5S C 0.8249(8) 0.5225(4) 0.5660(5) 0.232(6) Uani 1 1 d . . .
C5D C 1.2011(3) 0.11355(16) 0.74611(18) 0.0619(11) Uani 1 1 d . . .
H5D H 1.2333 0.0832 0.7585 0.086(15) Uiso 1 1 calc R . .
C6A C 1.3674(3) 0.17498(17) 0.6667(2) 0.0567(10) Uani 1 1 d . . .
H6A H 1.3814 0.1952 0.7001 0.072(14) Uiso 1 1 calc R . .
C6D C 1.1502(3) 0.11601(15) 0.69168(17) 0.0543(10) Uani 1 1 d . . .
H6D H 1.1498 0.0874 0.6670 0.061(12) Uiso 1 1 calc R . .
C6C C 0.6175(3) 0.07396(18) 0.5437(2) 0.0723(13) Uani 1 1 d . . .
H6C H 0.5941 0.0555 0.5710 0.064(14) Uiso 1 1 calc R . .
C6B C 0.6397(4) 0.4258(2) 0.6516(2) 0.0952(19) Uani 1 1 d . . .
H6B H 0.6443 0.4544 0.6767 0.098(17) Uiso 1 1 calc R . .
C7A C 1.2943(2) 0.18974(14) 0.62323(16) 0.0439(8) Uani 1 1 d . . .
C7S C 0.9496(4) 0.0992(2) 0.7251(3) 0.105(2) Uani 1 1 d . . .
C7B C 0.6953(3) 0.38192(15) 0.66717(17) 0.0529(10) Uani 1 1 d . . .
C7C C 0.6539(2) 0.12480(15) 0.55687(17) 0.0497(9) Uani 1 1 d . . .
C7D C 1.0986(2) 0.16059(13) 0.67202(14) 0.0363(7) Uani 1 1 d . . .
C8D C 1.0492(2) 0.16043(12) 0.61395(14) 0.0357(7) Uani 1 1 d . . .
H8D H 1.0551 0.1307 0.5920 0.037(9) Uiso 1 1 calc R . .
C8A C 1.2474(2) 0.23567(13) 0.63458(15) 0.0406(8) Uani 1 1 d . . .
H8A H 1.2660 0.2512 0.6706 0.024(8) Uiso 1 1 calc R . .
C8C C 0.6515(2) 0.14280(14) 0.61435(16) 0.0461(9) Uani 1 1 d . . .
H8C H 0.6234 0.1211 0.6367 0.062(12) Uiso 1 1 calc R . .
C8B C 0.7569(2) 0.38609(15) 0.72126(16) 0.0489(9) Uani 1 1 d . . .
H8B H 0.7573 0.4184 0.7400 0.053(11) Uiso 1 1 calc R . .
C9S C 1.0173(6) 0.0256(4) 0.7817(4) 0.180(4) Uani 1 1 d . . .
C10B C 0.8718(2) 0.37193(13) 0.79934(14) 0.0388(8) Uani 1 1 d . . .
H10B H 0.8546 0.4082 0.8063 0.033(8) Uiso 1 1 calc R . .
C10C C 0.6733(2) 0.19634(13) 0.69721(14) 0.0396(8) Uani 1 1 d . . .
H10C H 0.6545 0.1634 0.7128 0.035(8) Uiso 1 1 calc R . .
C10S C 0.9004(7) 0.0131(3) 0.6909(4) 0.161(4) Uani 1 1 d . . .
C10D C 0.9551(2) 0.18924(12) 0.52697(13) 0.0352(7) Uani 1 1 d . . .
H10D H 0.8964 0.2052 0.5212 0.022(7) Uiso 1 1 calc R . .
C10A C 1.1460(2) 0.30640(12) 0.62324(14) 0.0356(7) Uani 1 1 d . . .
H10A H 1.1531 0.3023 0.6651 0.032(8) Uiso 1 1 calc R . .
C11C C 0.6048(2) 0.23894(14) 0.70129(15) 0.0410(8) Uani 1 1 d . . .
C11D C 0.9425(2) 0.13198(13) 0.50767(15) 0.0402(8) Uani 1 1 d . . .
C11B C 0.8727(2) 0.33934(14) 0.85366(15) 0.0432(8) Uani 1 1 d . . .
C11A C 1.1957(2) 0.35587(13) 0.61168(16) 0.0417(8) Uani 1 1 d . . .
C12A C 1.2476(2) 0.35784(15) 0.57073(18) 0.0538(10) Uani 1 1 d . . .
H12A H 1.2519 0.3284 0.5481 0.046(10) Uiso 1 1 calc R . .
C12D C 0.8918(3) 0.09984(15) 0.53526(18) 0.0535(10) Uani 1 1 d . . .
H12D H 0.8722 0.1126 0.5673 0.061(12) Uiso 1 1 calc R . .
C12C C 0.5448(2) 0.25699(17) 0.65402(17) 0.0533(10) Uani 1 1 d . . .
H12C H 0.5452 0.2432 0.6176 0.040(9) Uiso 1 1 calc R . .
C12B C 0.8051(2) 0.30516(17) 0.85851(17) 0.0544(10) Uani 1 1 d . . .
H12B H 0.7570 0.3023 0.8280 0.051(11) Uiso 1 1 calc R . .
C13A C 1.2934(3) 0.40352(18) 0.5630(2) 0.0675(12) Uani 1 1 d . . .
H13A H 1.3292 0.4045 0.5359 0.077(14) Uiso 1 1 calc R . .
C13B C 0.8072(3) 0.27507(19) 0.90756(18) 0.0639(12) Uani 1 1 d . . .
H13B H 0.7618 0.2516 0.9099 0.69(19) Uiso 1 1 calc R . .
C13C C 0.4841(3) 0.29546(18) 0.6604(2) 0.0636(12) Uani 1 1 d . . .
H13C H 0.4441 0.3078 0.6284 0.12(2) Uiso 1 1 calc R . .
C13D C 0.8697(3) 0.04899(15) 0.5162(2) 0.0602(11) Uani 1 1 d . . .
H13D H 0.8362 0.0276 0.5354 0.064(13) Uiso 1 1 calc R . .
C14D C 0.8979(3) 0.03117(16) 0.4691(2) 0.0636(12) Uani 1 1 d . . .
C14A C 1.2855(3) 0.44707(16) 0.5958(2) 0.0659(13) Uani 1 1 d . . .
C14C C 0.4834(3) 0.31485(19) 0.7135(2) 0.0676(12) Uani 1 1 d . . .
C14B C 0.8778(3) 0.28061(18) 0.95278(16) 0.0580(11) Uani 1 1 d . . .
C15C C 0.5392(3) 0.2960(2) 0.7616(2) 0.0762(14) Uani 1 1 d . . .
H15C H 0.5356 0.3087 0.7980 0.106(18) Uiso 1 1 calc R . .
C15B C 0.9436(3) 0.3156(2) 0.95020(18) 0.0720(14) Uani 1 1 d . . .
H15B H 0.9900 0.3199 0.9816 0.13(2) Uiso 1 1 calc R . .
C15A C 1.2340(3) 0.44679(17) 0.6364(2) 0.0676(12) Uani 1 1 d . . .
H15A H 1.2293 0.4769 0.6581 0.066(13) Uiso 1 1 calc R . .
C15D C 0.9496(3) 0.06075(18) 0.44129(19) 0.0700(13) Uani 1 1 d . . .
H15D H 0.9697 0.0471 0.4098 0.084(15) Uiso 1 1 calc R . .
C16D C 0.9726(3) 0.11287(16) 0.46114(18) 0.0589(11) Uani 1 1 d . . .
H16D H 1.0077 0.1338 0.4426 0.042(10) Uiso 1 1 calc R . .
C16B C 0.9410(3) 0.34459(19) 0.90062(17) 0.0630(12) Uani 1 1 d . . .
H16B H 0.9863 0.3682 0.8988 0.066(12) Uiso 1 1 calc R . .
C16C C 0.6011(3) 0.25776(18) 0.75596(18) 0.0578(11) Uani 1 1 d . . .
H16C H 0.6396 0.2449 0.7883 2.0(8) Uiso 1 1 calc R . .
C16A C 1.1883(3) 0.40068(15) 0.64519(18) 0.0542(10) Uani 1 1 d . . .
H16A H 1.1534 0.3998 0.6729 2.0(8) Uiso 1 1 calc R . .
C18D C 0.9628(2) 0.24378(14) 0.44804(15) 0.0434(8) Uani 1 1 d . . .
H18D H 0.9026 0.2371 0.4391 0.065(13) Uiso 1 1 calc R . .
C18C C 0.7915(2) 0.17774(13) 0.77235(15) 0.0410(8) Uani 1 1 d . . .
H18C H 0.7568 0.1482 0.7742 0.043(10) Uiso 1 1 calc R . .
C18B C 1.0022(2) 0.41731(14) 0.79409(15) 0.0445(9) Uani 1 1 d . . .
H18B H 0.9698 0.4468 0.8005 0.070(13) Uiso 1 1 calc R . .
C18A C 1.0228(2) 0.34125(13) 0.55725(14) 0.0387(8) Uani 1 1 d . . .
H18A H 1.0657 0.3637 0.5485 0.030(8) Uiso 1 1 calc R . .
C19C C 0.8735(2) 0.17969(14) 0.81404(15) 0.0439(8) Uani 1 1 d . . .
C19A C 0.9357(2) 0.34878(13) 0.52416(15) 0.0389(8) Uani 1 1 d . . .
C19B C 1.0936(3) 0.42513(15) 0.79254(15) 0.0481(9) Uani 1 1 d . . .
C19D C 0.9961(3) 0.27830(15) 0.40957(15) 0.0487(9) Uani 1 1 d . . .
C20A C 0.9229(3) 0.38968(15) 0.48323(17) 0.0553(10) Uani 1 1 d . . .
H20A H 0.9703 0.4111 0.4798 0.057(11) Uiso 1 1 calc R . .
C20D C 0.9339(3) 0.29869(18) 0.36206(18) 0.0641(12) Uani 1 1 d . . .
H20D H 0.8757 0.2873 0.3565 0.052(11) Uiso 1 1 calc R . .
C20C C 0.8863(3) 0.13908(18) 0.85513(19) 0.0662(12) Uani 1 1 d . . .
H20C H 0.8439 0.1127 0.8528 0.13(2) Uiso 1 1 calc R . .
C20B C 1.1236(4) 0.4781(2) 0.80060(18) 0.0731(14) Uani 1 1 d . . .
H20B H 1.0826 0.5049 0.8005 0.20(4) Uiso 1 1 calc R . .
C21C C 0.9593(3) 0.1372(2) 0.8986(2) 0.0854(16) Uani 1 1 d . . .
H21C H 0.9664 0.1098 0.9253 0.116(19) Uiso 1 1 calc R . .
C21D C 0.9565(4) 0.3341(2) 0.3247(2) 0.0768(14) Uani 1 1 d . . .
H21D H 0.9147 0.3468 0.2940 0.077(14) Uiso 1 1 calc R . .
C21A C 0.8425(3) 0.39881(18) 0.4483(2) 0.0688(13) Uani 1 1 d . . .
H21A H 0.8344 0.4270 0.4227 0.090(15) Uiso 1 1 calc R . .
C21B C 1.2105(4) 0.4907(2) 0.8085(2) 0.0850(16) Uani 1 1 d . . .
H21B H 1.2291 0.5255 0.8140 2.0(7) Uiso 1 1 calc R . .
C22A C 0.7736(3) 0.36529(18) 0.45200(19) 0.0658(12) Uani 1 1 d . . .
H22A H 0.7193 0.3702 0.4274 0.064(12) Uiso 1 1 calc R . .
C22D C 1.0441(4) 0.35096(19) 0.3334(2) 0.0774(14) Uani 1 1 d . . .
H22D H 1.0609 0.3747 0.3077 0.092(16) Uiso 1 1 calc R . .
C22B C 1.2699(4) 0.4509(3) 0.8081(2) 0.0924(19) Uani 1 1 d . . .
H22B H 1.3295 0.4592 0.8138 0.103(18) Uiso 1 1 calc R . .
C22C C 1.0214(3) 0.1756(2) 0.90242(19) 0.0727(13) Uani 1 1 d . . .
H22C H 1.0701 0.1750 0.9327 0.096(16) Uiso 1 1 calc R . .
C23B C 1.2439(3) 0.3979(2) 0.7994(2) 0.0788(15) Uani 1 1 d . . .
H23B H 1.2861 0.3717 0.8001 0.070(15) Uiso 1 1 calc R . .
C23C C 1.0130(3) 0.21584(17) 0.86145(16) 0.0547(10) Uani 1 1 d . . .
H23C H 1.0571 0.2411 0.8642 0.063(13) Uiso 1 1 calc R . .
C23A C 0.7841(2) 0.32486(15) 0.49141(16) 0.0484(9) Uani 1 1 d . . .
H23A H 0.7368 0.3027 0.4929 0.032(8) Uiso 1 1 calc R . .
C23D C 1.1048(3) 0.33311(17) 0.37879(19) 0.0653(12) Uani 1 1 d . . .
H23D H 1.1622 0.3458 0.3840 0.054(12) Uiso 1 1 calc R . .
C24B C 1.1540(3) 0.38453(18) 0.78969(17) 0.0563(11) Uani 1 1 d . . .
C24A C 0.8641(2) 0.31634(12) 0.52910(13) 0.0339(7) Uani 1 1 d . . .
C24C C 0.9401(2) 0.21881(14) 0.81686(14) 0.0396(8) Uani 1 1 d . . .
C24D C 1.0839(3) 0.29574(15) 0.41856(16) 0.0497(9) Uani 1 1 d . . .
H1 H 0.936(3) 0.3427(16) 0.6651(17) 0.057(14) Uiso 1 1 d . . .

loop_
_atom_site_aniso_label
_atom_site_aniso_U_11
_atom_site_aniso_U_22
_atom_site_aniso_U_33
_atom_site_aniso_U_23
_atom_site_aniso_U_13
_atom_site_aniso_U_12
I1 0.1183(3) 0.04537(18) 0.1264(3) 0.00114(18) 0.0425(3) 0.00947(18)
Co1 0.0280(2) 0.0267(2) 0.0316(2) -0.00016(17) 0.00465(17) 0.00292(17)
Co2 0.0370(3) 0.0506(3) 0.0396(3) -0.0026(2) 0.0063(2) 0.0046(2)
Co3 0.0333(2) 0.0387(3) 0.0353(2) -0.00219(19) 0.00220(19) 0.00045(19)
Co4 0.0292(2) 0.0303(2) 0.0356(2) -0.00062(18) 0.00388(18) -0.00061(18)
Co5 0.0301(2) 0.0397(3) 0.0407(3) -0.0082(2) 0.00558(19) -0.00498(19)
ClD 0.1209(11) 0.0467(6) 0.1105(11) -0.0300(7) -0.0246(9) -0.0011(7)
ClB 0.0836(9) 0.1231(11) 0.0538(7) 0.0230(7) 0.0182(6) -0.0024(8)
ClA 0.0734(9) 0.0577(7) 0.2006(18) 0.0322(9) 0.0157(10) -0.0197(6)
ClC 0.0793(10) 0.1529(15) 0.1196(13) -0.0291(11) 0.0145(9) 0.0600(10)
Cl1S 0.150(3) 0.151(3) 0.162(3) -0.036(2) 0.028(2) 0.000(2)
Cl2S 0.150(3) 0.112(2) 0.227(4) -0.021(2) 0.068(3) -0.007(2)
O1B 0.0372(13) 0.0356(12) 0.0406(13) -0.0017(10) 0.0030(10) 0.0043(10)
O1A 0.0537(17) 0.0541(16) 0.0673(19) -0.0158(14) 0.0033(14) 0.0128(13)
O1 0.0332(12) 0.0281(12) 0.0386(13) -0.0021(10) 0.0092(10) 0.0023(10)
O1D 0.0332(12) 0.0332(12) 0.0353(12) -0.0034(9) 0.0029(10) 0.0049(9)
O1S 0.169(4) 0.0449(19) 0.091(3) 0.0083(18) 0.038(3) 0.010(2)
O1C 0.0600(17) 0.0666(18) 0.0398(15) -0.0102(13) 0.0038(12) -0.0090(14)
O2 0.0305(11) 0.0285(11) 0.0356(12) 0.0031(9) 0.0047(9) 0.0010(9)
O6S 0.098(3) 0.0520(18) 0.101(3) 0.0195(18) 0.034(2) 0.0169(17)
O25C 0.0331(12) 0.0397(13) 0.0372(13) 0.0030(10) 0.0010(10) -0.0040(10)
O25B 0.0343(14) 0.0673(19) 0.098(2) -0.0337(17) 0.0090(14) -0.0127(13)
O25D 0.0480(16) 0.0715(19) 0.0518(16) 0.0088(14) 0.0128(13) -0.0045(13)
O25A 0.0295(11) 0.0340(12) 0.0360(12) 0.0032(10) 0.0015(9) 0.0021(9)
N3S 0.183(6) 0.066(3) 0.085(3) 0.017(2) 0.035(3) 0.045(3)
N8S 0.161(5) 0.081(4) 0.143(5) 0.052(4) 0.080(4) 0.036(4)
N9A 0.0318(15) 0.0383(15) 0.0423(16) 0.0001(13) 0.0072(12) -0.0006(12)
N9D 0.0319(14) 0.0309(14) 0.0291(14) -0.0005(11) 0.0035(11) 0.0020(11)
N9B 0.0333(15) 0.0379(15) 0.0387(16) -0.0020(12) 0.0091(12) 0.0010(12)
N9C 0.0342(15) 0.0390(16) 0.0430(17) -0.0017(13) 0.0029(13) -0.0041(12)
N17B 0.0380(16) 0.0377(15) 0.0369(15) -0.0065(12) 0.0075(12) -0.0051(12)
N17D 0.0397(16) 0.0404(15) 0.0295(14) -0.0025(12) 0.0047(12) 0.0034(12)
N17C 0.0326(15) 0.0339(14) 0.0367(15) -0.0003(12) 0.0043(12) -0.0016(12)
N17A 0.0312(14) 0.0312(14) 0.0354(15) -0.0017(12) 0.0075(11) 0.0020(11)
C1S 0.307(13) 0.200(10) 0.098(6) 0.009(6) 0.035(8) 0.030(10)
C2S 0.150(6) 0.056(3) 0.088(4) 0.006(3) 0.054(4) 0.017(3)
C2D 0.0296(17) 0.0340(17) 0.0358(18) 0.0021(14) 0.0056(14) 0.0025(13)
C2A 0.042(2) 0.045(2) 0.068(3) 0.0060(19) 0.016(2) 0.0072(17)
C2C 0.041(2) 0.063(3) 0.050(2) -0.013(2) -0.0099(18) 0.0063(19)
C2B 0.0351(19) 0.047(2) 0.041(2) 0.0031(16) 0.0066(15) 0.0108(16)
C3D 0.046(2) 0.048(2) 0.039(2) -0.0063(17) -0.0015(16) 0.0096(17)
C3C 0.058(3) 0.095(4) 0.049(3) -0.025(3) -0.006(2) 0.006(3)
C3A 0.060(3) 0.051(2) 0.092(4) -0.007(2) 0.021(3) 0.008(2)
C3B 0.060(3) 0.075(3) 0.045(2) 0.000(2) 0.004(2) 0.021(2)
C4A 0.053(3) 0.065(3) 0.114(4) 0.019(3) 0.022(3) 0.024(2)
C4C 0.077(3) 0.095(4) 0.060(3) -0.035(3) -0.015(3) 0.015(3)
C4B 0.093(4) 0.118(5) 0.065(3) -0.001(3) -0.016(3) 0.064(4)
C4S 0.154(7) 0.101(6) 0.241(11) 0.039(6) 0.037(7) -0.030(5)
C4D 0.059(3) 0.068(3) 0.041(2) -0.001(2) -0.0102(19) 0.022(2)
C5B 0.135(5) 0.108(5) 0.085(4) -0.008(3) -0.027(4) 0.085(4)
C5C 0.099(4) 0.062(3) 0.096(4) -0.041(3) -0.021(3) 0.005(3)
C5A 0.052(3) 0.065(3) 0.086(4) 0.020(3) 0.008(3) 0.017(2)
C5S 0.291(13) 0.130(7) 0.226(11) 0.038(7) -0.062(10) 0.104(8)
C5D 0.071(3) 0.051(2) 0.058(3) 0.005(2) -0.003(2) 0.027(2)
C6A 0.044(2) 0.058(2) 0.066(3) 0.013(2) 0.006(2) 0.0090(19)
C6D 0.064(3) 0.039(2) 0.055(2) -0.0053(18) -0.002(2) 0.0216(18)
C6C 0.079(3) 0.055(3) 0.077(3) -0.020(2) 0.004(3) -0.014(2)
C6B 0.112(4) 0.076(3) 0.083(4) -0.017(3) -0.015(3) 0.054(3)
C7A 0.0353(19) 0.045(2) 0.052(2) 0.0054(17) 0.0095(16) 0.0024(16)
C7S 0.119(5) 0.094(4) 0.120(5) 0.038(4) 0.068(4) 0.034(4)
C7B 0.050(2) 0.052(2) 0.052(2) 0.0013(18) -0.0011(19) 0.0221(18)
C7C 0.044(2) 0.050(2) 0.052(2) -0.0158(18) 0.0007(18) -0.0015(17)
C7D 0.0356(18) 0.0346(17) 0.0369(18) 0.0005(14) 0.0029(14) 0.0081(14)
C8D 0.0399(19) 0.0307(17) 0.0361(18) -0.0046(14) 0.0067(15) 0.0047(14)
C8A 0.0336(18) 0.045(2) 0.042(2) 0.0043(16) 0.0050(15) 0.0015(15)
C8C 0.039(2) 0.045(2) 0.053(2) -0.0052(18) 0.0056(17) -0.0085(16)
C8B 0.054(2) 0.041(2) 0.052(2) -0.0070(18) 0.0117(19) 0.0113(18)
C9S 0.158(8) 0.177(8) 0.205(9) 0.122(7) 0.034(7) 0.051(6)
C10B 0.0369(19) 0.0369(18) 0.043(2) -0.0093(15) 0.0096(15) -0.0007(15)
C10C 0.0359(18) 0.0418(19) 0.0393(19) 0.0000(15) 0.0036(15) -0.0134(15)
C10S 0.232(10) 0.089(5) 0.183(9) -0.015(6) 0.089(8) -0.009(6)
C10D 0.0357(18) 0.0346(17) 0.0340(18) -0.0024(14) 0.0036(14) 0.0046(14)
C10A 0.0291(17) 0.0400(18) 0.0377(19) 0.0017(14) 0.0068(14) 0.0017(14)
C11C 0.0282(17) 0.050(2) 0.044(2) -0.0017(16) 0.0067(15) -0.0127(15)
C11D 0.0383(19) 0.0384(19) 0.041(2) -0.0077(15) -0.0001(15) 0.0049(15)
C11B 0.039(2) 0.052(2) 0.040(2) -0.0119(17) 0.0120(16) -0.0008(16)
C11A 0.0303(18) 0.0412(19) 0.051(2) 0.0028(16) 0.0019(16) -0.0004(15)
C12A 0.043(2) 0.047(2) 0.075(3) -0.002(2) 0.021(2) -0.0053(17)
C12D 0.051(2) 0.047(2) 0.060(3) -0.0092(19) 0.006(2) 0.0008(18)
C12C 0.040(2) 0.074(3) 0.044(2) -0.006(2) 0.0034(17) 0.0006(19)
C12B 0.038(2) 0.083(3) 0.042(2) -0.004(2) 0.0058(17) -0.013(2)
C13A 0.049(3) 0.066(3) 0.093(4) 0.019(3) 0.028(2) -0.003(2)
C13B 0.052(3) 0.090(3) 0.051(2) -0.002(2) 0.015(2) -0.017(2)
C13C 0.041(2) 0.086(3) 0.060(3) -0.004(2) 0.002(2) 0.012(2)
C13D 0.058(3) 0.040(2) 0.078(3) -0.007(2) 0.005(2) -0.0032(19)
C14D 0.067(3) 0.045(2) 0.067(3) -0.014(2) -0.016(2) 0.000(2)
C14A 0.041(2) 0.046(2) 0.105(4) 0.020(2) 0.001(2) -0.0070(18)
C14C 0.039(2) 0.090(3) 0.073(3) -0.007(3) 0.012(2) 0.015(2)
C14B 0.052(2) 0.086(3) 0.039(2) 0.003(2) 0.0151(19) -0.005(2)
C15C 0.054(3) 0.118(4) 0.060(3) -0.024(3) 0.018(2) 0.014(3)
C15B 0.055(3) 0.117(4) 0.039(2) 0.002(2) -0.002(2) -0.017(3)
C15A 0.065(3) 0.042(2) 0.089(3) -0.007(2) 0.000(3) -0.001(2)
C15D 0.089(3) 0.064(3) 0.053(3) -0.027(2) 0.006(2) 0.012(3)
C16D 0.072(3) 0.052(2) 0.053(2) -0.008(2) 0.015(2) 0.000(2)
C16B 0.049(2) 0.088(3) 0.050(3) -0.006(2) 0.0050(19) -0.028(2)
C16C 0.041(2) 0.082(3) 0.051(2) -0.006(2) 0.0113(18) 0.002(2)
C16A 0.055(2) 0.043(2) 0.062(3) -0.0048(19) 0.005(2) -0.0020(18)
C18D 0.041(2) 0.049(2) 0.0379(19) -0.0064(16) 0.0029(16) 0.0018(16)
C18C 0.045(2) 0.0348(18) 0.043(2) 0.0025(15) 0.0080(16) -0.0068(16)
C18B 0.051(2) 0.0356(19) 0.047(2) -0.0033(16) 0.0105(17) -0.0057(17)
C18A 0.0406(19) 0.0361(18) 0.041(2) 0.0016(15) 0.0115(16) -0.0008(15)
C19C 0.048(2) 0.044(2) 0.038(2) 0.0081(16) 0.0055(16) 0.0044(16)
C19A 0.0390(19) 0.0364(18) 0.041(2) 0.0075(15) 0.0073(15) 0.0045(15)
C19B 0.054(2) 0.049(2) 0.040(2) -0.0079(17) 0.0067(17) -0.0196(19)
C19D 0.062(3) 0.050(2) 0.0340(19) 0.0028(17) 0.0101(18) 0.0056(19)
C20A 0.048(2) 0.055(2) 0.062(3) 0.023(2) 0.007(2) -0.0068(19)
C20D 0.064(3) 0.073(3) 0.050(3) 0.009(2) -0.001(2) 0.005(2)
C20C 0.065(3) 0.068(3) 0.060(3) 0.026(2) 0.001(2) -0.006(2)
C20B 0.094(4) 0.064(3) 0.056(3) -0.001(2) 0.004(2) -0.045(3)
C21C 0.081(4) 0.095(4) 0.071(3) 0.043(3) -0.006(3) 0.007(3)
C21D 0.098(4) 0.077(3) 0.049(3) 0.019(2) 0.002(3) 0.009(3)
C21A 0.064(3) 0.067(3) 0.072(3) 0.040(2) 0.003(2) 0.002(2)
C21B 0.079(4) 0.096(4) 0.079(4) -0.002(3) 0.013(3) -0.047(3)
C22A 0.052(3) 0.078(3) 0.060(3) 0.030(2) -0.006(2) 0.008(2)
C22D 0.115(5) 0.069(3) 0.054(3) 0.018(2) 0.029(3) 0.007(3)
C22B 0.063(3) 0.138(5) 0.076(4) -0.019(3) 0.014(3) -0.066(4)
C22C 0.058(3) 0.103(4) 0.046(3) 0.017(2) -0.014(2) 0.007(3)
C23B 0.044(3) 0.112(4) 0.081(3) -0.031(3) 0.012(2) -0.031(3)
C23C 0.040(2) 0.078(3) 0.043(2) 0.003(2) -0.0002(17) 0.003(2)
C23A 0.037(2) 0.052(2) 0.052(2) 0.0131(18) 0.0012(17) -0.0017(17)
C23D 0.077(3) 0.063(3) 0.062(3) 0.004(2) 0.026(2) -0.008(2)
C24B 0.043(2) 0.075(3) 0.052(2) -0.022(2) 0.0138(18) -0.022(2)
C24A 0.0382(18) 0.0326(17) 0.0315(17) 0.0017(14) 0.0086(14) 0.0055(14)
C24C 0.0383(19) 0.044(2) 0.0365(19) -0.0026(15) 0.0070(15) 0.0054(15)
C24D 0.060(3) 0.051(2) 0.041(2) -0.0013(17) 0.0189(19) 0.0024(19)

loop_
_atom_type_symbol
_atom_type_description
_atom_type_scat_dispersion_real
_atom_type_scat_dispersion_imag
_atom_type_scat_source
I I -0.4742 1.8119 'International Tables Vol C Tables 4.2.6.8 and 6.1.1.4'
Co Co 0.3494 0.9721 'International Tables Vol C Tables 4.2.6.8 and 6.1.1.4'
Cl Cl 0.1484 0.1585 'International Tables Vol C Tables 4.2.6.8 and 6.1.1.4'
O O 0.0106 0.0060 'International Tables Vol C Tables 4.2.6.8 and 6.1.1.4'
N N 0.0061 0.0033 'International Tables Vol C Tables 4.2.6.8 and 6.1.1.4'
C C 0.0033 0.0016 'International Tables Vol C Tables 4.2.6.8 and 6.1.1.4'
H H 0.0000 0.0000 'International Tables Vol C Tables 4.2.6.8 and 6.1.1.4'

loop_
_geom_angle_atom_site_label_1
_geom_angle_atom_site_label_2
_geom_angle_atom_site_label_3
_geom_angle
_geom_angle_site_symmetry_1
_geom_angle_site_symmetry_3
_geom_angle_publ_flag
O1D Co1 O1 80.67(9) . . ?
O1D Co1 O25A 170.89(9) . . ?
O1 Co1 O25A 91.68(10) . . ?
O1D Co1 O2 93.73(9) . . ?
O1 Co1 O2 83.49(10) . . ?
O25A Co1 O2 80.41(9) . . ?
O1D Co1 N9D 93.69(10) . . ?
O1 Co1 N9D 170.26(11) . . ?
O25A Co1 N9D 93.18(10) . . ?
O2 Co1 N9D 89.00(10) . . ?
O1D Co1 N17A 91.80(10) . . ?
O1 Co1 N17A 91.96(10) . . ?
O25A Co1 N17A 93.40(10) . . ?
O2 Co1 N17A 172.17(10) . . ?
N9D Co1 N17A 96.17(10) . . ?
O1A Co2 O25D 121.71(12) . . ?
O1A Co2 N9A 95.61(11) . . ?
O25D Co2 N9A 113.41(12) . . ?
O1A Co2 N17D 114.67(12) . . ?
O25D Co2 N17D 94.72(11) . . ?
N9A Co2 N17D 118.58(11) . . ?
O1C Co3 O2 127.86(11) . . ?
O1C Co3 O1B 139.21(11) . . ?
O2 Co3 O1B 90.04(9) . . ?
O1C Co3 N9C 94.62(12) . . ?
O2 Co3 N9C 99.10(10) . . ?
O1B Co3 N9C 93.14(10) . . ?
O1C Co3 O25A 91.69(10) . . ?
O2 Co3 O25A 70.29(8) . . ?
O1B Co3 O25A 87.63(9) . . ?
N9C Co3 O25A 169.37(9) . . ?
O1C Co3 Co4 176.16(9) . . ?
O2 Co3 Co4 48.30(6) . . ?
O1B Co3 Co4 44.22(6) . . ?
N9C Co3 Co4 86.53(8) . . ?
O25A Co3 Co4 86.64(6) . . ?
O25C Co4 O1B 174.18(9) . . ?
O25C Co4 N17C 89.25(9) . . ?
O1B Co4 N17C 94.31(10) . . ?
O25C Co4 N9B 93.77(10) . . ?
O1B Co4 N9B 88.61(10) . . ?
N17C Co4 N9B 118.18(10) . . ?
O25C Co4 O2 91.71(8) . . ?
O1B Co4 O2 84.08(8) . . ?
N17C Co4 O2 84.17(9) . . ?
N9B Co4 O2 157.01(9) . . ?
O25C Co4 O1 83.60(9) . . ?
O1B Co4 O1 91.20(9) . . ?
N17C Co4 O1 153.71(9) . . ?
N9B Co4 O1 87.60(9) . . ?
O2 Co4 O1 70.84(8) . . ?
O25C Co4 Co3 133.64(7) . . ?
O1B Co4 Co3 43.21(6) . . ?
N17C Co4 Co3 78.25(7) . . ?
N9B Co4 Co3 131.55(8) . . ?
O2 Co4 Co3 43.11(5) . . ?
O1 Co4 Co3 88.49(6) . . ?
O25C Co4 Co5 42.90(6) . . ?
O1B Co4 Co5 132.71(7) . . ?
N17C Co4 Co5 131.45(7) . . ?
N9B Co4 Co5 80.12(7) . . ?
O2 Co4 Co5 88.90(6) . . ?
O1 Co4 Co5 42.97(6) . . ?
Co3 Co4 Co5 124.91(2) . . ?
O25B Co5 O25C 139.58(12) . . ?
O25B Co5 O1 128.35(12) . . ?
O25C Co5 O1 90.31(9) . . ?
O25B Co5 N17B 93.11(11) . . ?
O25C Co5 N17B 94.35(10) . . ?
O1 Co5 N17B 95.56(10) . . ?
O25B Co5 O1D 94.08(10) . . ?
O25C Co5 O1D 88.13(9) . . ?
O1 Co5 O1D 70.34(8) . . ?
N17B Co5 O1D 165.72(10) . . ?
O25B Co5 Co4 176.12(10) . . ?
O25C Co5 Co4 44.04(6) . . ?
O1 Co5 Co4 48.81(7) . . ?
N17B Co5 Co4 84.83(8) . . ?
O1D Co5 Co4 87.24(6) . . ?
C2B O1B Co3 135.8(2) . . ?
C2B O1B Co4 131.6(2) . . ?
Co3 O1B Co4 92.56(9) . . ?
C2A O1A Co2 125.6(2) . . ?
Co1 O1 Co5 109.34(11) . . ?
Co1 O1 Co4 102.61(11) . . ?
Co5 O1 Co4 88.23(9) . . ?
C2D O1D Co1 128.6(2) . . ?
C2D O1D Co5 128.45(19) . . ?
Co1 O1D Co5 99.62(9) . . ?
C2C O1C Co3 125.0(2) . . ?
Co1 O2 Co3 109.74(10) . . ?
Co1 O2 Co4 103.06(9) . . ?
Co3 O2 Co4 88.59(8) . . ?
C24C O25C Co5 135.6(2) . . ?
C24C O25C Co4 131.0(2) . . ?
Co5 O25C Co4 93.06(9) . . ?
C24B O25B Co5 125.0(3) . . ?
C24D O25D Co2 127.0(2) . . ?
C24A O25A Co1 128.5(2) . . ?
C24A O25A Co3 129.17(19) . . ?
Co1 O25A Co3 99.56(9) . . ?
C2S N3S C5S 119.7(8) . . ?
C2S N3S C4S 119.5(6) . . ?
C5S N3S C4S 120.5(7) . . ?
C7S N8S C9S 119.5(8) . . ?
C7S N8S C10S 118.5(7) . . ?
C9S N8S C10S 122.0(7) . . ?
C8A N9A C10A 115.8(3) . . ?
C8A N9A Co2 120.8(2) . . ?
C10A N9A Co2 123.3(2) . . ?
C8D N9D C10D 117.7(3) . . ?
C8D N9D Co1 123.8(2) . . ?
C10D N9D Co1 118.43(19) . . ?
C8B N9B C10B 113.9(3) . . ?
C8B N9B Co4 123.2(2) . . ?
C10B N9B Co4 121.7(2) . . ?
C8C N9C C10C 116.3(3) . . ?
C8C N9C Co3 120.5(3) . . ?
C10C N9C Co3 122.6(2) . . ?
C18B N17B C10B 116.1(3) . . ?
C18B N17B Co5 120.8(2) . . ?
C10B N17B Co5 122.8(2) . . ?
C18D N17D C10D 116.4(3) . . ?
C18D N17D Co2 121.7(2) . . ?
C10D N17D Co2 121.8(2) . . ?
C18C N17C C10C 113.6(3) . . ?
C18C N17C Co4 123.4(2) . . ?
C10C N17C Co4 122.4(2) . . ?
C18A N17A C10A 117.4(3) . . ?
C18A N17A Co1 122.5(2) . . ?
C10A N17A Co1 120.1(2) . . ?
Cl1S C1S Cl2S 108.0(5) . . ?
O1S C2S N3S 119.8(6) . . ?
O1D C2D C3D 118.4(3) . . ?
O1D C2D C7D 122.3(3) . . ?
C3D C2D C7D 119.3(3) . . ?
O1A C2A C3A 118.9(4) . . ?
O1A C2A C7A 124.0(3) . . ?
C3A C2A C7A 117.0(4) . . ?
O1C C2C C7C 124.2(3) . . ?
O1C C2C C3C 117.8(4) . . ?
C7C C2C C3C 117.9(4) . . ?
O1B C2B C3B 120.1(3) . . ?
O1B C2B C7B 121.3(3) . . ?
C3B C2B C7B 118.6(3) . . ?
C4D C3D C2D 120.5(3) . . ?
C4C C3C C2C 121.5(5) . . ?
C4A C3A C2A 121.3(5) . . ?
C4B C3B C2B 121.4(4) . . ?
C3A C4A C5A 122.0(4) . . ?
C3C C4C C5C 121.1(5) . . ?
C3B C4B C5B 120.2(5) . . ?
C5D C4D C3D 120.6(4) . . ?
C6B C5B C4B 119.1(5) . . ?
C4C C5C C6C 119.4(5) . . ?
C6A C5A C4A 118.4(4) . . ?
C6D C5D C4D 119.5(4) . . ?
C5A C6A C7A 121.9(5) . . ?
C5D C6D C7D 121.9(3) . . ?
C5C C6C C7C 120.1(5) . . ?
C5B C6B C7B 122.1(5) . . ?
C2A C7A C6A 119.3(4) . . ?
C2A C7A C8A 124.4(3) . . ?
C6A C7A C8A 116.2(4) . . ?
O6S C7S N8S 122.5(7) . . ?
C2B C7B C6B 118.6(4) . . ?
C2B C7B C8B 125.6(3) . . ?
C6B C7B C8B 115.8(4) . . ?
C2C C7C C6C 120.0(4) . . ?
C2C C7C C8C 125.7(3) . . ?
C6C C7C C8C 114.3(4) . . ?
C6D C7D C2D 118.1(3) . . ?
C6D C7D C8D 118.2(3) . . ?
C2D C7D C8D 123.6(3) . . ?
N9D C8D C7D 127.1(3) . . ?
N9A C8A C7A 127.6(3) . . ?
N9C C8C C7C 126.2(4) . . ?
N9B C8B C7B 129.3(3) . . ?
N9B C10B N17B 107.8(2) . . ?
N9B C10B C11B 114.0(3) . . ?
N17B C10B C11B 108.7(3) . . ?
N9C C10C N17C 108.3(3) . . ?
N9C C10C C11C 113.5(3) . . ?
N17C C10C C11C 109.8(3) . . ?
N17D C10D N9D 106.0(2) . . ?
N17D C10D C11D 114.2(3) . . ?
N9D C10D C11D 115.2(3) . . ?
N9A C10A N17A 106.0(2) . . ?
N9A C10A C11A 111.9(3) . . ?
N17A C10A C11A 114.2(3) . . ?
C12C C11C C16C 119.5(4) . . ?
C12C C11C C10C 123.0(3) . . ?
C16C C11C C10C 117.4(3) . . ?
C16D C11D C12D 119.3(4) . . ?
C16D C11D C10D 122.4(3) . . ?
C12D C11D C10D 118.1(3) . . ?
C16B C11B C12B 117.7(4) . . ?
C16B C11B C10B 120.1(3) . . ?
C12B C11B C10B 122.1(3) . . ?
C12A C11A C16A 119.6(3) . . ?
C12A C11A C10A 122.9(3) . . ?
C16A C11A C10A 117.6(3) . . ?
C11A C12A C13A 120.6(4) . . ?
C11D C12D C13D 121.4(4) . . ?
C11C C12C C13C 120.5(4) . . ?
C11B C12B C13B 121.7(4) . . ?
C14A C13A C12A 119.4(4) . . ?
C14B C13B C12B 118.5(4) . . ?
C14C C13C C12C 119.3(4) . . ?
C14D C13D C12D 118.5(4) . . ?
C13D C14D C15D 122.3(4) . . ?
C13D C14D ClD 118.9(4) . . ?
C15D C14D ClD 118.9(4) . . ?
C15A C14A C13A 121.7(4) . . ?
C15A C14A ClA 119.2(4) . . ?
C13A C14A ClA 119.1(4) . . ?
C13C C14C C15C 121.6(4) . . ?
C13C C14C ClC 119.3(4) . . ?
C15C C14C ClC 119.1(4) . . ?
C15B C14B C13B 121.1(4) . . ?
C15B C14B ClB 119.4(3) . . ?
C13B C14B ClB 119.4(3) . . ?
C14C C15C C16C 119.7(4) . . ?
C14B C15B C16B 119.4(4) . . ?
C14A C15A C16A 119.5(4) . . ?
C14D C15D C16D 119.0(4) . . ?
C11D C16D C15D 119.4(4) . . ?
C11B C16B C15B 121.4(4) . . ?
C15C C16C C11C 119.2(4) . . ?
C11A C16A C15A 119.3(4) . . ?
N17D C18D C19D 127.8(3) . . ?
N17C C18C C19C 128.7(3) . . ?
N17B C18B C19B 125.1(3) . . ?
N17A C18A C19A 128.5(3) . . ?
C20C C19C C24C 118.6(3) . . ?
C20C C19C C18C 115.5(3) . . ?
C24C C19C C18C 125.9(3) . . ?
C24A C19A C20A 119.0(3) . . ?
C24A C19A C18A 123.4(3) . . ?
C20A C19A C18A 117.6(3) . . ?
C24B C19B C20B 119.7(4) . . ?
C24B C19B C18B 124.8(3) . . ?
C20B C19B C18B 115.1(4) . . ?
C24D C19D C20D 119.1(4) . . ?
C24D C19D C18D 123.9(3) . . ?
C20D C19D C18D 116.8(4) . . ?
C21A C20A C19A 121.7(4) . . ?
C21D C20D C19D 122.2(5) . . ?
C21C C20C C19C 121.8(4) . . ?
C21B C20B C19B 121.9(6) . . ?
C22C C21C C20C 119.5(4) . . ?
C20D C21D C22D 118.6(5) . . ?
C20A C21A C22A 118.6(4) . . ?
C20B C21B C22B 118.4(5) . . ?
C23A C22A C21A 121.0(4) . . ?
C23D C22D C21D 120.8(4) . . ?
C21B C22B C23B 122.2(5) . . ?
C21C C22C C23C 120.7(4) . . ?
C22B C23B C24B 119.9(5) . . ?
C24C C23C C22C 121.2(4) . . ?
C22A C23A C24A 121.3(4) . . ?
C22D C23D C24D 122.3(5) . . ?
O25B C24B C19B 124.5(3) . . ?
O25B C24B C23B 117.9(4) . . ?
C19B C24B C23B 117.7(4) . . ?
O25A C24A C23A 119.5(3) . . ?
O25A C24A C19A 122.3(3) . . ?
C23A C24A C19A 118.2(3) . . ?
O25C C24C C23C 120.7(3) . . ?
O25C C24C C19C 121.2(3) . . ?
C23C C24C C19C 118.1(3) . . ?
O25D C24D C19D 124.6(3) . . ?
O25D C24D C23D 118.4(4) . . ?
C19D C24D C23D 116.9(4) . . ?

loop_
_geom_bond_atom_site_label_1
_geom_bond_atom_site_label_2
_geom_bond_distance
_geom_bond_site_symmetry_2
_geom_bond_publ_flag
Co1 O1D 1.895(2) . ?
Co1 O1 1.901(2) . ?
Co1 O25A 1.905(2) . ?
Co1 O2 1.913(2) . ?
Co1 N9D 1.944(2) . ?
Co1 N17A 1.964(3) . ?
Co2 O1A 1.894(3) . ?
Co2 O25D 1.906(3) . ?
Co2 N9A 1.998(3) . ?
Co2 N17D 2.001(3) . ?
Co3 O1C 1.904(2) . ?
Co3 O2 1.994(2) . ?
Co3 O1B 1.999(2) . ?
Co3 N9C 2.045(3) . ?
Co3 O25A 2.269(2) . ?
Co3 Co4 2.9170(7) . ?
Co4 O25C 2.036(2) . ?
Co4 O1B 2.037(2) . ?
Co4 N17C 2.116(3) . ?
Co4 N9B 2.117(3) . ?
Co4 O2 2.179(2) . ?
Co4 O1 2.202(2) . ?
Co4 Co5 2.9251(7) . ?
Co5 O25B 1.900(3) . ?
Co5 O25C 1.994(2) . ?
Co5 O1 1.995(2) . ?
Co5 N17B 2.037(3) . ?
Co5 O1D 2.255(2) . ?
ClD C14D 1.751(4) . ?
ClB C14B 1.747(4) . ?
ClA C14A 1.746(4) . ?
ClC C14C 1.756(4) . ?
Cl1S C1S 1.605(10) . ?
Cl2S C1S 1.930(12) . ?
O1B C2B 1.327(4) . ?
O1A C2A 1.330(5) . ?
O1D C2D 1.324(4) . ?
O1S C2S 1.232(7) . ?
O1C C2C 1.325(5) . ?
O6S C7S 1.238(7) . ?
O25C C24C 1.340(4) . ?
O25B C24B 1.320(5) . ?
O25D C24D 1.307(5) . ?
O25A C24A 1.323(4) . ?
N3S C2S 1.329(7) . ?
N3S C5S 1.474(9) . ?
N3S C4S 1.517(9) . ?
N8S C7S 1.338(7) . ?
N8S C9S 1.450(9) . ?
N8S C10S 1.451(10) . ?
N9A C8A 1.311(4) . ?
N9A C10A 1.476(4) . ?
N9D C8D 1.294(4) . ?
N9D C10D 1.489(4) . ?
N9B C8B 1.290(4) . ?
N9B C10B 1.476(4) . ?
N9C C8C 1.294(4) . ?
N9C C10C 1.473(4) . ?
N17B C18B 1.290(4) . ?
N17B C10B 1.477(4) . ?
N17D C18D 1.294(4) . ?
N17D C10D 1.463(4) . ?
N17C C18C 1.298(4) . ?
N17C C10C 1.484(4) . ?
N17A C18A 1.285(4) . ?
N17A C10A 1.497(4) . ?
C2D C3D 1.402(4) . ?
C2D C7D 1.410(4) . ?
C2A C3A 1.411(5) . ?
C2A C7A 1.412(5) . ?
C2C C7C 1.404(6) . ?
C2C C3C 1.410(5) . ?
C2B C3B 1.403(5) . ?
C2B C7B 1.409(5) . ?
C3D C4D 1.383(5) . ?
C3C C4C 1.372(7) . ?
C3A C4A 1.363(6) . ?
C3B C4B 1.369(6) . ?
C4A C5A 1.378(7) . ?
C4C C5C 1.378(8) . ?
C4B C5B 1.404(7) . ?
C4D C5D 1.381(6) . ?
C5B C6B 1.360(7) . ?
C5C C6C 1.397(7) . ?
C5A C6A 1.356(6) . ?
C5D C6D 1.369(5) . ?
C6A C7A 1.418(5) . ?
C6D C7D 1.408(4) . ?
C6C C7C 1.416(5) . ?
C6B C7B 1.410(5) . ?
C7A C8A 1.426(5) . ?
C7B C8B 1.438(5) . ?
C7C C8C 1.442(5) . ?
C7D C8D 1.432(4) . ?
C10B C11B 1.526(5) . ?
C10C C11C 1.530(5) . ?
C10D C11D 1.522(4) . ?
C10A C11A 1.524(5) . ?
C11C C12C 1.380(5) . ?
C11C C16C 1.391(5) . ?
C11D C16D 1.368(5) . ?
C11D C12D 1.383(5) . ?
C11B C16B 1.378(5) . ?
C11B C12B 1.382(5) . ?
C11A C12A 1.379(5) . ?
C11A C16A 1.403(5) . ?
C12A C13A 1.389(5) . ?
C12D C13D 1.385(5) . ?
C12C C13C 1.385(6) . ?
C12B C13B 1.384(6) . ?
C13A C14A 1.368(6) . ?
C13B C14B 1.374(6) . ?
C13C C14C 1.351(6) . ?
C13D C14D 1.355(6) . ?
C14D C15D 1.360(7) . ?
C14A C15A 1.368(7) . ?
C14C C15C 1.370(6) . ?
C14B C15B 1.363(6) . ?
C15C C16C 1.389(6) . ?
C15B C16B 1.378(6) . ?
C15A C16A 1.404(6) . ?
C15D C16D 1.423(6) . ?
C18D C19D 1.432(5) . ?
C18C C19C 1.443(5) . ?
C18B C19B 1.437(5) . ?
C18A C19A 1.429(5) . ?
C19C C20C 1.402(5) . ?
C19C C24C 1.423(5) . ?
C19A C24A 1.405(5) . ?
C19A C20A 1.405(5) . ?
C19B C24B 1.402(6) . ?
C19B C20B 1.421(5) . ?
C19D C24D 1.405(5) . ?
C19D C20D 1.423(5) . ?
C20A C21A 1.369(5) . ?
C20D C21D 1.353(6) . ?
C20C C21C 1.367(6) . ?
C20B C21B 1.360(7) . ?
C21C C22C 1.360(7) . ?
C21D C22D 1.398(7) . ?
C21A C22A 1.380(6) . ?
C21B C22B 1.365(8) . ?
C22A C23A 1.373(5) . ?
C22D C23D 1.355(6) . ?
C22B C23B 1.405(7) . ?
C22C C23C 1.395(6) . ?
C23B C24B 1.407(5) . ?
C23C C24C 1.383(5) . ?
C23A C24A 1.390(5) . ?
C23D C24D 1.418(5) . ?
